data_7713134
loop_
_publ_author_name
'Th&#xe9;ron, Benjamin'
'Vaillant-Coindard, Valentin'
'Balan, C&#xe9;dric'
'Rousselin, Yoann'
'Bayardon, J&#xe9;r&#xf4;me'
'Malacea-Kabbara, Raluca'
'Le Gendre, Pierre'

_publ_section_title
;
 Al and Zn phenoxy-amidine complexes for lactide ROP catalysis.
;
_journal_name_full 'Dalton transactions (Cambridge, England : 2003)'
_journal_paper_doi 10.1039/d3dt01216f
_journal_year 2023
_chemical_formula_moiety 'C19 H25 Al N4 O2'
_chemical_formula_sum 'C19 H25 Al N4 O2'
_chemical_formula_weight 368.41
_space_group_crystal_system monoclinic
_space_group_IT_number 14
_space_group_name_Hall '-P 2ybc'
_space_group_name_H-M_alt 'P 1 21/c 1'
_atom_sites_solution_hydrogens geom
_atom_sites_solution_primary dual
_audit_creation_date 2022-06-16
_audit_creation_method
;
Olex2 1.5
(compiled 2022.04.07 svn.rca3783a0 for OlexSys, GUI svn.r6498)
;
_audit_update_record
;
2022-06-27 deposited with the CCDC.	2023-05-17 downloaded from the CCDC.
;
_cell_angle_alpha 90
_cell_angle_beta 107.976(4)
_cell_angle_gamma 90
_cell_formula_units_Z 4
_cell_length_a 12.0344(13)
_cell_length_b 13.1284(16)
_cell_length_c 12.6875(15)
_cell_measurement_reflns_used 9714
_cell_measurement_temperature 120.0(1)
_cell_measurement_theta_max 27.36
_cell_measurement_theta_min 3.10
_cell_volume 1906.7(4)
_computing_cell_refinement 'SAINT V8.40B (Bruker, 2016)'
_computing_data_reduction 'SAINT V8.40B (Bruker, 2016)'
_computing_molecular_graphics 'Olex2 1.5 (Dolomanov et al., 2009)'
_computing_publication_material 'Olex2 1.5 (Dolomanov et al., 2009)'
_computing_structure_refinement 'SHELXL 2018/3 (Sheldrick, 2015)'
_computing_structure_solution 'SHELXT  (Sheldrick, 2015)'
_diffrn_ambient_temperature 120.0(1)
_diffrn_measured_fraction_theta_full 0.999
_diffrn_measured_fraction_theta_max 0.993
_diffrn_measurement_device_type 'Bruker D8 Venture'
_diffrn_measurement_method '\f and \w scans'
_diffrn_radiation_type MoK\a
_diffrn_radiation_wavelength 0.71073
_diffrn_reflns_av_R_equivalents 0.0620
_diffrn_reflns_av_unetI/netI 0.0261
_diffrn_reflns_Laue_measured_fraction_full 0.999
_diffrn_reflns_Laue_measured_fraction_max 0.993
_diffrn_reflns_limit_h_max 13
_diffrn_reflns_limit_h_min -15
_diffrn_reflns_limit_k_max 17
_diffrn_reflns_limit_k_min -17
_diffrn_reflns_limit_l_max 16
_diffrn_reflns_limit_l_min -16
_diffrn_reflns_number 49921
_diffrn_reflns_point_group_measured_fraction_full 0.999
_diffrn_reflns_point_group_measured_fraction_max 0.993
_diffrn_reflns_theta_full 25.242
_diffrn_reflns_theta_max 27.584
_diffrn_reflns_theta_min 2.563
_diffrn_source_current 30.0
_diffrn_source_power 1.5
_diffrn_source_voltage 50.0
_diffrn_standards_number 0
_exptl_absorpt_coefficient_mu 0.127
_exptl_absorpt_correction_T_max 0.9705
_exptl_absorpt_correction_T_min 0.8925
_exptl_absorpt_correction_type multi-scan
_exptl_absorpt_process_details
;
SADABS-2016/2 (Bruker,2016) was used for absorption correction.
wR2(int) was 0.0681 before and 0.0568 after correction.
The Ratio of minimum to maximum transmission is 0.9196.
The \l/2 correction factor is Not present.
;
_exptl_crystal_colour 'clear light colourless'
_exptl_crystal_colour_lustre clear
_exptl_crystal_colour_modifier light
_exptl_crystal_colour_primary colourless
_exptl_crystal_density_diffrn 1.283
_exptl_crystal_description prism
_exptl_crystal_F_000 784
_exptl_crystal_recrystallization_method 'The material was recrystallised from DCM by slow evaporation'
_exptl_crystal_size_max 0.627
_exptl_crystal_size_mid 0.224
_exptl_crystal_size_min 0.219
_refine_diff_density_max 0.338
_refine_diff_density_min -0.386
_refine_diff_density_rms 0.053
_refine_ls_extinction_method none
_refine_ls_goodness_of_fit_ref 1.038
_refine_ls_hydrogen_treatment constr
_refine_ls_matrix_type full
_refine_ls_number_parameters 240
_refine_ls_number_reflns 4390
_refine_ls_number_restraints 0
_refine_ls_restrained_S_all 1.038
_refine_ls_R_factor_all 0.0559
_refine_ls_R_factor_gt 0.0378
_refine_ls_shift/su_max 0.000
_refine_ls_shift/su_mean 0.000
_refine_ls_structure_factor_coef Fsqd
_refine_ls_weighting_details 'w=1/[\s^2^(Fo^2^)+(0.0395P)^2^+1.2720P] where P=(Fo^2^+2Fc^2^)/3'
_refine_ls_weighting_scheme calc
_refine_ls_wR_factor_gt 0.0867
_refine_ls_wR_factor_ref 0.0971
_reflns_Friedel_coverage 0.000
_reflns_number_gt 3550
_reflns_number_total 4390
_reflns_threshold_expression 'I > 2\s(I)'
_cod_data_source_file d3dt01216f2.cif
_cod_data_source_block compound_1b
_cod_database_code 7713134
_shelx_shelxl_version_number 2018/3
_shelx_space_group_comment
;
The symmetry employed for this shelxl refinement is uniquely defined
by the following loop, which should always be used as a source of
symmetry information in preference to the above space-group names.
They are only intended as comments.
;
_shelx_estimated_absorpt_t_max 0.973
_shelx_estimated_absorpt_t_min 0.924
_olex2_refinement_description
;
1. Fixed Uiso
 At 1.2 times of:
  All C(H) groups
 At 1.5 times of:
  All C(H,H,H) groups
2.a Aromatic/amide H refined with riding coordinates:
 C3(H3), C3A(H3A), C4(H4), C4A(H4A), C5(H5), C5A(H5A), C6(H6), C6A(H6A),
 C7(H7), C7A(H7A)
2.b Idealised Me refined as rotating group:
 C8(H8A,H8B,H8C), C8A(H8AA,H8AB,H8AC), C9(H9A,H9B,H9C), C9A(H9AA,H9AB,H9AC),
 C10(H10A,H10B,H10C)
;
_olex2_diffrn_ambient_temperature_device 'Oxford Cryosystems'
_olex2_exptl_crystal_mounting_method 'The crystal was mounted on a MITIGEN holder oil'
_olex2_submission_special_instructions 'No special instructions were received'

loop_
_space_group_symop_operation_xyz
'x, y, z'
'-x, y+1/2, -z+1/2'
'-x, -y, -z'
'x, -y-1/2, z-1/2'

loop_
_atom_site_label
_atom_site_type_symbol
_atom_site_fract_x
_atom_site_fract_y
_atom_site_fract_z
_atom_site_U_iso_or_equiv
_atom_site_adp_type
_atom_site_occupancy
_atom_site_site_symmetry_order
_atom_site_calc_flag
_atom_site_refinement_flags_posn
_atom_site_refinement_flags_adp
_atom_site_refinement_flags_occupancy
_atom_site_disorder_assembly
_atom_site_disorder_group
Al1 Al 0.72419(4) 0.40282(3) 0.46314(3) 0.01353(11) Uani 1 1 d . . . . .
O1 O 0.84260(9) 0.33050(8) 0.44198(8) 0.0167(2) Uani 1 1 d . . . . .
O1A O 0.58036(9) 0.35140(8) 0.40539(8) 0.0177(2) Uani 1 1 d . . . . .
N1 N 0.76107(10) 0.31344(9) 0.60817(10) 0.0142(2) Uani 1 1 d . . . . .
N1A N 0.69209(10) 0.45539(10) 0.29501(10) 0.0152(3) Uani 1 1 d . . . . .
N2 N 0.65975(11) 0.37807(10) 0.72508(10) 0.0183(3) Uani 1 1 d . . . . .
N2A N 0.82552(11) 0.58242(10) 0.28172(10) 0.0186(3) Uani 1 1 d . . . . .
C1 C 0.84962(12) 0.24254(11) 0.60585(12) 0.0143(3) Uani 1 1 d . . . . .
C1A C 0.58946(12) 0.40395(11) 0.23066(12) 0.0157(3) Uani 1 1 d . . . . .
C2 C 0.89101(12) 0.25642(11) 0.51447(12) 0.0148(3) Uani 1 1 d . . . . .
C2A C 0.53086(13) 0.35290(11) 0.29508(12) 0.0169(3) Uani 1 1 d . . . . .
C3 C 0.97916(13) 0.19414(12) 0.50157(13) 0.0196(3) Uani 1 1 d . . . . .
H3 H 1.008324 0.204421 0.440821 0.024 Uiso 1 1 calc R U . . .
C3A C 0.42389(14) 0.30666(12) 0.24324(14) 0.0231(3) Uani 1 1 d . . . . .
H3A H 0.381094 0.275857 0.286393 0.028 Uiso 1 1 calc R U . . .
C4 C 1.02498(14) 0.11649(12) 0.57767(14) 0.0233(3) Uani 1 1 d . . . . .
H4 H 1.085551 0.074143 0.568938 0.028 Uiso 1 1 calc R U . . .
C4A C 0.37955(15) 0.30556(13) 0.12791(15) 0.0291(4) Uani 1 1 d . . . . .
H4A H 0.305564 0.275485 0.092717 0.035 Uiso 1 1 calc R U . . .
C5 C 0.98213(14) 0.10123(12) 0.66580(14) 0.0234(3) Uani 1 1 d . . . . .
H5 H 1.012969 0.047826 0.717008 0.028 Uiso 1 1 calc R U . . .
C5A C 0.44261(16) 0.34796(13) 0.06451(14) 0.0279(4) Uani 1 1 d . . . . .
H5A H 0.414077 0.343255 -0.013989 0.033 Uiso 1 1 calc R U . . .
C6 C 0.89401(13) 0.16354(11) 0.68021(13) 0.0188(3) Uani 1 1 d . . . . .
H6 H 0.864411 0.152128 0.740489 0.023 Uiso 1 1 calc R U . . .
C6A C 0.54798(14) 0.39763(12) 0.11536(12) 0.0213(3) Uani 1 1 d . . . . .
H6A H 0.591221 0.426961 0.071766 0.026 Uiso 1 1 calc R U . . .
C7 C 0.74698(13) 0.32869(11) 0.70567(12) 0.0159(3) Uani 1 1 d . . . . .
H7 H 0.805138 0.301563 0.768139 0.019 Uiso 1 1 calc R U . . .
C7A C 0.72544(12) 0.53171(12) 0.24596(12) 0.0170(3) Uani 1 1 d . . . . .
H7A H 0.672385 0.553240 0.177338 0.020 Uiso 1 1 calc R U . . .
C8 C 0.66326(15) 0.40130(13) 0.83895(13) 0.0244(3) Uani 1 1 d . . . . .
H8A H 0.600331 0.364558 0.856548 0.037 Uiso 1 1 calc R U . . .
H8B H 0.653020 0.474722 0.846360 0.037 Uiso 1 1 calc R U . . .
H8C H 0.738773 0.380154 0.890136 0.037 Uiso 1 1 calc R U . . .
C8A C 0.92183(13) 0.55284(13) 0.37789(13) 0.0208(3) Uani 1 1 d . . . . .
H8AA H 0.922732 0.596483 0.440812 0.031 Uiso 1 1 calc R U . . .
H8AB H 0.995684 0.560450 0.361233 0.031 Uiso 1 1 calc R U . . .
H8AC H 0.912065 0.481645 0.396495 0.031 Uiso 1 1 calc R U . . .
C9 C 0.55363(13) 0.40848(13) 0.63849(13) 0.0216(3) Uani 1 1 d . . . . .
H9A H 0.557330 0.481355 0.623184 0.032 Uiso 1 1 calc R U . . .
H9B H 0.485530 0.395010 0.663248 0.032 Uiso 1 1 calc R U . . .
H9C H 0.546778 0.369483 0.570910 0.032 Uiso 1 1 calc R U . . .
C9A C 0.84571(15) 0.67205(14) 0.22227(15) 0.0304(4) Uani 1 1 d . . . . .
H9AA H 0.779027 0.682078 0.155436 0.046 Uiso 1 1 calc R U . . .
H9AB H 0.916831 0.662243 0.201306 0.046 Uiso 1 1 calc R U . . .
H9AC H 0.854850 0.732078 0.270116 0.046 Uiso 1 1 calc R U . . .
C10 C 0.74591(13) 0.53804(11) 0.53581(13) 0.0189(3) Uani 1 1 d . . . . .
H10A H 0.827815 0.546256 0.580606 0.028 Uiso 1 1 calc R U . . .
H10B H 0.695885 0.543305 0.583610 0.028 Uiso 1 1 calc R U . . .
H10C H 0.724786 0.591481 0.479176 0.028 Uiso 1 1 calc R U . . .

loop_
_atom_site_aniso_label
_atom_site_aniso_U_11
_atom_site_aniso_U_22
_atom_site_aniso_U_33
_atom_site_aniso_U_23
_atom_site_aniso_U_13
_atom_site_aniso_U_12
Al1 0.0132(2) 0.0145(2) 0.0118(2) 0.00029(16) 0.00243(16) 0.00028(16)
O1 0.0186(5) 0.0197(5) 0.0121(5) 0.0028(4) 0.0051(4) 0.0035(4)
O1A 0.0167(5) 0.0221(6) 0.0128(5) 0.0016(4) 0.0022(4) -0.0031(4)
N1 0.0141(6) 0.0142(6) 0.0144(6) 0.0009(5) 0.0042(5) 0.0017(5)
N1A 0.0132(6) 0.0186(6) 0.0125(6) 0.0007(5) 0.0021(5) 0.0008(5)
N2 0.0226(6) 0.0191(6) 0.0145(6) 0.0020(5) 0.0076(5) 0.0049(5)
N2A 0.0163(6) 0.0222(7) 0.0172(6) 0.0043(5) 0.0052(5) -0.0009(5)
C1 0.0133(6) 0.0130(7) 0.0157(7) -0.0017(5) 0.0030(5) -0.0005(5)
C1A 0.0153(6) 0.0143(7) 0.0148(7) -0.0004(6) 0.0009(5) 0.0029(5)
C2 0.0155(7) 0.0136(7) 0.0137(7) -0.0025(5) 0.0022(5) -0.0012(5)
C2A 0.0166(7) 0.0141(7) 0.0166(7) -0.0004(6) 0.0002(6) 0.0023(6)
C3 0.0209(7) 0.0200(8) 0.0192(7) -0.0034(6) 0.0079(6) 0.0021(6)
C3A 0.0221(8) 0.0177(8) 0.0248(8) 0.0015(6) 0.0003(6) -0.0033(6)
C4 0.0223(8) 0.0187(8) 0.0298(9) -0.0026(7) 0.0092(7) 0.0060(6)
C4A 0.0266(8) 0.0200(8) 0.0291(9) -0.0012(7) -0.0084(7) -0.0043(7)
C5 0.0262(8) 0.0155(7) 0.0274(8) 0.0054(6) 0.0067(7) 0.0055(6)
C5A 0.0354(9) 0.0214(8) 0.0172(8) -0.0028(6) -0.0059(7) 0.0010(7)
C6 0.0210(7) 0.0161(7) 0.0198(7) 0.0026(6) 0.0073(6) 0.0007(6)
C6A 0.0266(8) 0.0191(7) 0.0148(7) 0.0001(6) 0.0015(6) 0.0034(6)
C7 0.0182(7) 0.0144(7) 0.0151(7) 0.0036(5) 0.0050(6) 0.0027(6)
C7A 0.0143(6) 0.0225(8) 0.0135(7) 0.0019(6) 0.0030(5) 0.0024(6)
C8 0.0332(9) 0.0253(8) 0.0176(8) 0.0015(6) 0.0119(7) 0.0087(7)
C8A 0.0161(7) 0.0246(8) 0.0188(7) 0.0021(6) 0.0014(6) -0.0030(6)
C9 0.0181(7) 0.0268(8) 0.0206(8) 0.0021(6) 0.0071(6) 0.0052(6)
C9A 0.0241(8) 0.0350(10) 0.0304(9) 0.0149(8) 0.0060(7) -0.0057(7)
C10 0.0201(7) 0.0178(7) 0.0179(7) 0.0006(6) 0.0044(6) 0.0000(6)

loop_
_atom_type_symbol
_atom_type_description
_atom_type_scat_dispersion_real
_atom_type_scat_dispersion_imag
_atom_type_scat_source
C C 0.0033 0.0016 'International Tables Vol C Tables 4.2.6.8 and 6.1.1.4'
H H 0.0000 0.0000 'International Tables Vol C Tables 4.2.6.8 and 6.1.1.4'
Al Al 0.0645 0.0514 'International Tables Vol C Tables 4.2.6.8 and 6.1.1.4'
N N 0.0061 0.0033 'International Tables Vol C Tables 4.2.6.8 and 6.1.1.4'
O O 0.0106 0.0060 'International Tables Vol C Tables 4.2.6.8 and 6.1.1.4'

loop_
_geom_angle_atom_site_label_1
_geom_angle_atom_site_label_2
_geom_angle_atom_site_label_3
_geom_angle
_geom_angle_site_symmetry_1
_geom_angle_site_symmetry_3
_geom_angle_publ_flag
O1 Al1 N1 82.74(5) . . ?
O1 Al1 N1A 85.97(5) . . ?
O1 Al1 C10 123.06(6) . . ?
O1A Al1 O1 116.74(5) . . ?
O1A Al1 N1 93.66(5) . . ?
O1A Al1 N1A 81.99(5) . . ?
O1A Al1 C10 120.04(6) . . ?
N1 Al1 N1A 164.53(5) . . ?
C10 Al1 N1 97.49(6) . . ?
C10 Al1 N1A 97.53(6) . . ?
C2 O1 Al1 118.45(9) . . ?
C2A O1A Al1 118.90(9) . . ?
C1 N1 Al1 107.64(9) . . ?
C7 N1 Al1 133.01(10) . . ?
C7 N1 C1 115.74(12) . . ?
C1A N1A Al1 105.89(9) . . ?
C7A N1A Al1 136.70(10) . . ?
C7A N1A C1A 115.50(12) . . ?
C7 N2 C8 120.26(13) . . ?
C7 N2 C9 123.73(13) . . ?
C9 N2 C8 115.95(12) . . ?
C7A N2A C8A 123.89(13) . . ?
C7A N2A C9A 120.42(13) . . ?
C8A N2A C9A 115.66(12) . . ?
C2 C1 N1 112.96(12) . . ?
C6 C1 N1 127.34(13) . . ?
C6 C1 C2 119.67(13) . . ?
C2A C1A N1A 113.30(12) . . ?
C6A C1A N1A 126.59(14) . . ?
C6A C1A C2A 120.06(14) . . ?
O1 C2 C1 117.98(13) . . ?
O1 C2 C3 122.14(13) . . ?
C3 C2 C1 119.88(14) . . ?
O1A C2A C1A 118.26(13) . . ?
O1A C2A C3A 122.34(14) . . ?
C3A C2A C1A 119.40(14) . . ?
C2 C3 H3 119.9 . . ?
C2 C3 C4 120.13(15) . . ?
C4 C3 H3 119.9 . . ?
C2A C3A H3A 120.0 . . ?
C2A C3A C4A 119.95(16) . . ?
C4A C3A H3A 120.0 . . ?
C3 C4 H4 120.0 . . ?
C5 C4 C3 119.93(14) . . ?
C5 C4 H4 120.0 . . ?
C3A C4A H4A 119.8 . . ?
C5A C4A C3A 120.37(15) . . ?
C5A C4A H4A 119.8 . . ?
C4 C5 H5 119.7 . . ?
C4 C5 C6 120.61(15) . . ?
C6 C5 H5 119.7 . . ?
C4A C5A H5A 119.9 . . ?
C4A C5A C6A 120.23(15) . . ?
C6A C5A H5A 119.9 . . ?
C1 C6 C5 119.74(14) . . ?
C1 C6 H6 120.1 . . ?
C5 C6 H6 120.1 . . ?
C1A C6A H6A 120.2 . . ?
C5A C6A C1A 119.54(16) . . ?
C5A C6A H6A 120.2 . . ?
N1 C7 N2 126.25(14) . . ?
N1 C7 H7 116.9 . . ?
N2 C7 H7 116.9 . . ?
N1A C7A N2A 126.98(14) . . ?
N1A C7A H7A 116.5 . . ?
N2A C7A H7A 116.5 . . ?
N2 C8 H8A 109.5 . . ?
N2 C8 H8B 109.5 . . ?
N2 C8 H8C 109.5 . . ?
H8A C8 H8B 109.5 . . ?
H8A C8 H8C 109.5 . . ?
H8B C8 H8C 109.5 . . ?
N2A C8A H8AA 109.5 . . ?
N2A C8A H8AB 109.5 . . ?
N2A C8A H8AC 109.5 . . ?
H8AA C8A H8AB 109.5 . . ?
H8AA C8A H8AC 109.5 . . ?
H8AB C8A H8AC 109.5 . . ?
N2 C9 H9A 109.5 . . ?
N2 C9 H9B 109.5 . . ?
N2 C9 H9C 109.5 . . ?
H9A C9 H9B 109.5 . . ?
H9A C9 H9C 109.5 . . ?
H9B C9 H9C 109.5 . . ?
N2A C9A H9AA 109.5 . . ?
N2A C9A H9AB 109.5 . . ?
N2A C9A H9AC 109.5 . . ?
H9AA C9A H9AB 109.5 . . ?
H9AA C9A H9AC 109.5 . . ?
H9AB C9A H9AC 109.5 . . ?
Al1 C10 H10A 109.5 . . ?
Al1 C10 H10B 109.5 . . ?
Al1 C10 H10C 109.5 . . ?
H10A C10 H10B 109.5 . . ?
H10A C10 H10C 109.5 . . ?
H10B C10 H10C 109.5 . . ?

loop_
_geom_bond_atom_site_label_1
_geom_bond_atom_site_label_2
_geom_bond_distance
_geom_bond_site_symmetry_2
_geom_bond_publ_flag
Al1 O1 1.8000(11) . ?
Al1 O1A 1.7905(11) . ?
Al1 N1 2.1109(13) . ?
Al1 N1A 2.1604(13) . ?
Al1 C10 1.9802(16) . ?
O1 C2 1.3418(17) . ?
O1A C2A 1.3414(18) . ?
N1 C1 1.4221(18) . ?
N1 C7 1.3147(19) . ?
N1A C1A 1.4233(18) . ?
N1A C7A 1.3062(19) . ?
N2 C7 1.3199(19) . ?
N2 C8 1.4644(19) . ?
N2 C9 1.4600(19) . ?
N2A C7A 1.3275(19) . ?
N2A C8A 1.4526(19) . ?
N2A C9A 1.458(2) . ?
C1 C2 1.408(2) . ?
C1 C6 1.393(2) . ?
C1A C2A 1.404(2) . ?
C1A C6A 1.395(2) . ?
C2 C3 1.388(2) . ?
C2A C3A 1.391(2) . ?
C3 H3 0.9500 . ?
C3 C4 1.395(2) . ?
C3A H3A 0.9500 . ?
C3A C4A 1.394(2) . ?
C4 H4 0.9500 . ?
C4 C5 1.383(2) . ?
C4A H4A 0.9500 . ?
C4A C5A 1.382(3) . ?
C5 H5 0.9500 . ?
C5 C6 1.395(2) . ?
C5A H5A 0.9500 . ?
C5A C6A 1.394(2) . ?
C6 H6 0.9500 . ?
C6A H6A 0.9500 . ?
C7 H7 0.9500 . ?
C7A H7A 0.9500 . ?
C8 H8A 0.9800 . ?
C8 H8B 0.9800 . ?
C8 H8C 0.9800 . ?
C8A H8AA 0.9800 . ?
C8A H8AB 0.9800 . ?
C8A H8AC 0.9800 . ?
C9 H9A 0.9800 . ?
C9 H9B 0.9800 . ?
C9 H9C 0.9800 . ?
C9A H9AA 0.9800 . ?
C9A H9AB 0.9800 . ?
C9A H9AC 0.9800 . ?
C10 H10A 0.9800 . ?
C10 H10B 0.9800 . ?
C10 H10C 0.9800 . ?

loop_
_geom_torsion_atom_site_label_1
_geom_torsion_atom_site_label_2
_geom_torsion_atom_site_label_3
_geom_torsion_atom_site_label_4
_geom_torsion
_geom_torsion_site_symmetry_1
_geom_torsion_site_symmetry_2
_geom_torsion_site_symmetry_3
_geom_torsion_site_symmetry_4
_geom_torsion_publ_flag
Al1 O1 C2 C1 -2.74(17) . . . . ?
Al1 O1 C2 C3 177.11(11) . . . . ?
Al1 O1A C2A C1A -6.26(18) . . . . ?
Al1 O1A C2A C3A 174.31(12) . . . . ?
Al1 N1 C1 C2 3.82(14) . . . . ?
Al1 N1 C1 C6 -174.42(13) . . . . ?
Al1 N1 C7 N2 35.7(2) . . . . ?
Al1 N1A C1A C2A 11.06(14) . . . . ?
Al1 N1A C1A C6A -166.37(13) . . . . ?
Al1 N1A C7A N2A 28.4(2) . . . . ?
O1 Al1 O1A C2A -71.49(12) . . . . ?
O1 C2 C3 C4 -178.47(14) . . . . ?
O1A Al1 O1 C2 -86.60(11) . . . . ?
O1A C2A C3A C4A -176.38(15) . . . . ?
N1 Al1 O1 C2 3.85(10) . . . . ?
N1 Al1 O1A C2A -155.20(11) . . . . ?
N1 C1 C2 O1 -1.25(18) . . . . ?
N1 C1 C2 C3 178.90(13) . . . . ?
N1 C1 C6 C5 -179.51(14) . . . . ?
N1A Al1 O1 C2 -165.54(10) . . . . ?
N1A Al1 O1A C2A 9.87(11) . . . . ?
N1A C1A C2A O1A -4.89(19) . . . . ?
N1A C1A C2A C3A 174.56(13) . . . . ?
N1A C1A C6A C5A -177.09(14) . . . . ?
C1 N1 C7 N2 -168.84(14) . . . . ?
C1 C2 C3 C4 1.4(2) . . . . ?
C1A N1A C7A N2A -170.05(14) . . . . ?
C1A C2A C3A C4A 4.2(2) . . . . ?
C2 C1 C6 C5 2.4(2) . . . . ?
C2 C3 C4 C5 0.3(2) . . . . ?
C2A C1A C6A C5A 5.6(2) . . . . ?
C2A C3A C4A C5A 1.6(3) . . . . ?
C3 C4 C5 C6 -0.7(3) . . . . ?
C3A C4A C5A C6A -3.8(3) . . . . ?
C4 C5 C6 C1 -0.7(2) . . . . ?
C4A C5A C6A C1A 0.2(2) . . . . ?
C6 C1 C2 O1 177.14(13) . . . . ?
C6 C1 C2 C3 -2.7(2) . . . . ?
C6A C1A C2A O1A 172.73(13) . . . . ?
C6A C1A C2A C3A -7.8(2) . . . . ?
C7 N1 C1 C2 -157.61(13) . . . . ?
C7 N1 C1 C6 24.1(2) . . . . ?
C7A N1A C1A C2A -155.91(13) . . . . ?
C7A N1A C1A C6A 26.7(2) . . . . ?
C8 N2 C7 N1 -171.65(15) . . . . ?
C8A N2A C7A N1A 7.3(2) . . . . ?
C9 N2 C7 N1 11.3(2) . . . . ?
C9A N2A C7A N1A -174.47(16) . . . . ?
C10 Al1 O1 C2 98.09(11) . . . . ?
C10 Al1 O1A C2A 103.97(11) . . . . ?
